data_4310518
loop_
_publ_author_name
'Cory A. Jaska'
'Alan J. Lough'
'Ian Manners'

_publ_section_title
;
 Linear Hybrid Aminoborane/Phosphinoborane Chains: Synthesis,
 Proton-Hydride Interactions, and Thermolysis Behavior
;
_journal_name_full 'Inorganic Chemistry'
_journal_page_first 1090
_journal_page_last 1099
_journal_paper_doi 10.1021/ic034938f
_journal_volume 43
_journal_year 2004
_chemical_formula_sum 'C15 H24 B2 N P'
_chemical_formula_weight 270.94
_chemical_name_systematic
; 
 ? 
;
_space_group_IT_number 61
_symmetry_cell_setting orthorhombic
_symmetry_space_group_name_Hall '-P 2ac 2ab'
_symmetry_space_group_name_H-M 'P b c a'
_atom_sites_solution_hydrogens geom
_atom_sites_solution_primary direct
_atom_sites_solution_secondary difmap
_audit_creation_method SHELXL-97
_cell_angle_alpha 90.00
_cell_angle_beta 90.00
_cell_angle_gamma 90.00
_cell_formula_units_Z 8
_cell_length_a 11.9203(2)
_cell_length_b 9.6239(3)
_cell_length_c 28.7897(7)
_cell_measurement_reflns_used 4109
_cell_measurement_temperature 150(1)
_cell_measurement_theta_max 27.5
_cell_measurement_theta_min 2.6
_cell_volume 3302.75(14)
_computing_cell_refinement 'Denzo-SMN (Otwinowski & Minor, 1997)'
_computing_data_collection 'Collect (Nonius BV, 1997-2002)'
_computing_data_reduction 'Denzo-SMN (Otwinowski & Minor, 1997)'
_computing_molecular_graphics 'SHELXTL V6.12 (Sheldrick, 2001)'
_computing_publication_material 'SHELXTL V6.12 (Sheldrick, 2001)'
_computing_structure_refinement 'SHELXTL V6.12 (Sheldrick, 2001)'
_computing_structure_solution 'SHELXTL V6.12 (Sheldrick, 2001)'
_diffrn_ambient_temperature 150(2)
_diffrn_detector_area_resol_mean 9
_diffrn_measured_fraction_theta_full 0.995
_diffrn_measured_fraction_theta_max 0.995
_diffrn_measurement_device_type 'Nonius KappaCCD'
_diffrn_measurement_method '\f scan and \w scans with \k offsets'
_diffrn_radiation_monochromator graphite
_diffrn_radiation_source 'fine-focus sealed tube'
_diffrn_radiation_type MoK\a
_diffrn_radiation_wavelength 0.71073
_diffrn_reflns_av_R_equivalents 0.042
_diffrn_reflns_av_sigmaI/netI 0.046
_diffrn_reflns_limit_h_max 15
_diffrn_reflns_limit_h_min -15
_diffrn_reflns_limit_k_max 12
_diffrn_reflns_limit_k_min -12
_diffrn_reflns_limit_l_max 37
_diffrn_reflns_limit_l_min -37
_diffrn_reflns_number 20296
_diffrn_reflns_theta_full 27.48
_diffrn_reflns_theta_max 27.48
_diffrn_reflns_theta_min 2.81
_diffrn_standards_decay_% 0
_diffrn_standards_number 0
_exptl_absorpt_coefficient_mu 0.153
_exptl_absorpt_correction_T_max 0.9556
_exptl_absorpt_correction_T_min 0.9415
_exptl_absorpt_correction_type multi-scan
_exptl_absorpt_process_details 'Denzo-SMN (Otwinowski & Minor, 1997)'
_exptl_crystal_density_diffrn 1.090
_exptl_crystal_density_method 'not measured'
_exptl_crystal_description block
_exptl_crystal_F_000 1168
_exptl_crystal_size_max 0.40
_exptl_crystal_size_mid 0.35
_exptl_crystal_size_min 0.30
_refine_diff_density_max 0.252
_refine_diff_density_min -0.266
_refine_diff_density_rms 0.041
_refine_ls_extinction_coef 0.0021(10)
_refine_ls_extinction_expression Fc^*^=kFc[1+0.001xFc^2^\l^3^/sin(2\q)]^-1/4^
_refine_ls_extinction_method SHELXL
_refine_ls_goodness_of_fit_ref 1.020
_refine_ls_hydrogen_treatment mixed
_refine_ls_matrix_type full
_refine_ls_number_parameters 199
_refine_ls_number_reflns 3776
_refine_ls_number_restraints 0
_refine_ls_restrained_S_all 1.020
_refine_ls_R_factor_all 0.0684
_refine_ls_R_factor_gt 0.0405
_refine_ls_shift/su_max 0.001
_refine_ls_shift/su_mean 0.000
_refine_ls_structure_factor_coef Fsqd
_refine_ls_weighting_details 'calc w=1/[\s^2^(Fo^2^)+(0.0396P)^2^+1.2846P] where P=(Fo^2^+2Fc^2^)/3'
_refine_ls_weighting_scheme calc
_refine_ls_wR_factor_gt 0.0914
_refine_ls_wR_factor_ref 0.1038
_reflns_number_gt 2776
_reflns_number_total 3776
_reflns_threshold_expression I>2\s(I)
_cod_data_source_file ic034938fsi20030806_112146.cif
_cod_data_source_block k0229a
_cod_depositor_comments
;
The following automatic conversions were performed:
'_symmetry_cell_setting' value 'Orthorhombic' changed to 'orthorhombic'
according to '/home/saulius/struct/CIF-dictionaries/cif_core.dic'
dictionary named 'cif_core.dic' version 2.4.1 from 2010-06-29.

Automatic conversion script
Id: cif_fix_enum 1527 2010-12-29 10:47:43Z saulius 
;
_cod_original_formula_sum 'C15 H6 H18 B2 N P'
_cod_database_code 4310518

loop_
_symmetry_equiv_pos_as_xyz
'x, y, z'
'-x+1/2, -y, z+1/2'
'-x, y+1/2, -z+1/2'
'x+1/2, -y+1/2, -z'
'-x, -y, -z'
'x-1/2, y, -z-1/2'
'x, -y-1/2, z-1/2'
'-x-1/2, y-1/2, z'

loop_
_atom_site_label
_atom_site_type_symbol
_atom_site_fract_x
_atom_site_fract_y
_atom_site_fract_z
_atom_site_U_iso_or_equiv
_atom_site_adp_type
_atom_site_occupancy
_atom_site_symmetry_multiplicity
_atom_site_calc_flag
_atom_site_refinement_flags
_atom_site_disorder_assembly
_atom_site_disorder_group
P1 P 0.41790(3) 0.25784(4) 0.368104(13) 0.02476(13) Uani 1 1 d . . .
N1 N 0.42360(11) 0.31361(14) 0.24611(5) 0.0303(3) Uani 1 1 d . . .
H1N H 0.4565(13) 0.3715(16) 0.2636(6) 0.030(5) Uiso 1 1 d . . .
C1 C 0.34379(13) 0.17596(16) 0.32097(5) 0.0305(4) Uani 1 1 d . . .
H1A H 0.3221 0.0810 0.3307 0.037 Uiso 1 1 calc R . .
H1B H 0.2739 0.2286 0.3150 0.037 Uiso 1 1 calc R . .
C2 C 0.31386(15) 0.3773(2) 0.23494(7) 0.0489(5) Uani 1 1 d . . .
H2A H 0.3257 0.4613 0.2164 0.073 Uiso 1 1 calc R . .
H2B H 0.2750 0.4017 0.2638 0.073 Uiso 1 1 calc R . .
H2C H 0.2683 0.3110 0.2173 0.073 Uiso 1 1 calc R . .
C3 C 0.49181(17) 0.29877(18) 0.20324(6) 0.0442(5) Uani 1 1 d . . .
H3A H 0.4985 0.3893 0.1879 0.066 Uiso 1 1 calc R . .
H3B H 0.4553 0.2329 0.1822 0.066 Uiso 1 1 calc R . .
H3C H 0.5667 0.2643 0.2113 0.066 Uiso 1 1 calc R . .
C4 C 0.52597(13) 0.13542(15) 0.38519(5) 0.0275(3) Uani 1 1 d . . .
C5 C 0.50213(15) 0.02165(17) 0.41329(6) 0.0413(4) Uani 1 1 d . . .
H5A H 0.4281 0.0081 0.4246 0.050 Uiso 1 1 calc R . .
C6 C 0.58591(17) -0.07195(19) 0.42483(7) 0.0518(5) Uani 1 1 d . . .
H6A H 0.5692 -0.1491 0.4442 0.062 Uiso 1 1 calc R . .
C7 C 0.69356(16) -0.05345(19) 0.40827(7) 0.0467(5) Uani 1 1 d . . .
H7A H 0.7506 -0.1182 0.4161 0.056 Uiso 1 1 calc R . .
C8 C 0.71830(15) 0.05854(19) 0.38046(6) 0.0412(4) Uani 1 1 d . . .
H8A H 0.7924 0.0711 0.3691 0.049 Uiso 1 1 calc R . .
C9 C 0.63506(13) 0.15307(18) 0.36901(6) 0.0331(4) Uani 1 1 d . . .
H9A H 0.6526 0.2306 0.3499 0.040 Uiso 1 1 calc R . .
C10 C 0.32623(13) 0.26693(15) 0.41834(5) 0.0282(3) Uani 1 1 d . . .
C11 C 0.36305(15) 0.33999(18) 0.45729(6) 0.0394(4) Uani 1 1 d . . .
H11A H 0.4350 0.3825 0.4570 0.047 Uiso 1 1 calc R . .
C12 C 0.29597(17) 0.3512(2) 0.49634(6) 0.0484(5) Uani 1 1 d . . .
H12A H 0.3220 0.4010 0.5227 0.058 Uiso 1 1 calc R . .
C13 C 0.19113(17) 0.29002(18) 0.49703(6) 0.0455(5) Uani 1 1 d . . .
H13A H 0.1443 0.2992 0.5236 0.055 Uiso 1 1 calc R . .
C14 C 0.15498(15) 0.21593(18) 0.45912(7) 0.0434(5) Uani 1 1 d . . .
H14A H 0.0837 0.1717 0.4599 0.052 Uiso 1 1 calc R . .
C15 C 0.22112(14) 0.20469(17) 0.41959(6) 0.0366(4) Uani 1 1 d . . .
H15A H 0.1945 0.1545 0.3934 0.044 Uiso 1 1 calc R . .
B1 B 0.41468(17) 0.16546(19) 0.27252(6) 0.0319(4) Uani 1 1 d . . .
H1 H 0.3709(13) 0.0943(17) 0.2475(6) 0.038(4) Uiso 1 1 d . . .
H2 H 0.5044(14) 0.1334(16) 0.2782(5) 0.035(4) Uiso 1 1 d . . .
B2 B 0.47588(16) 0.43900(19) 0.35260(7) 0.0317(4) Uani 1 1 d . . .
H3 H 0.5085(15) 0.4873(19) 0.3859(7) 0.052(5) Uiso 1 1 d . . .
H4 H 0.3991(14) 0.4955(17) 0.3369(6) 0.043(5) Uiso 1 1 d . . .
H5 H 0.5433(13) 0.4241(16) 0.3259(6) 0.034(4) Uiso 1 1 d . . .

loop_
_atom_site_aniso_label
_atom_site_aniso_U_11
_atom_site_aniso_U_22
_atom_site_aniso_U_33
_atom_site_aniso_U_23
_atom_site_aniso_U_13
_atom_site_aniso_U_12
P1 0.0240(2) 0.0264(2) 0.0240(2) 0.00021(15) 0.00103(15) -0.00040(17)
N1 0.0329(7) 0.0324(7) 0.0256(7) -0.0018(6) -0.0011(6) -0.0009(6)
C1 0.0286(8) 0.0331(8) 0.0299(8) 0.0019(7) -0.0021(6) -0.0044(7)
C2 0.0410(10) 0.0593(12) 0.0465(11) 0.0147(9) -0.0071(8) 0.0102(9)
C3 0.0591(12) 0.0393(9) 0.0343(10) -0.0008(8) 0.0149(8) -0.0040(9)
C4 0.0291(8) 0.0272(8) 0.0264(8) -0.0055(6) -0.0032(6) 0.0007(7)
C5 0.0382(10) 0.0333(9) 0.0525(11) 0.0057(8) -0.0012(8) 0.0007(8)
C6 0.0571(13) 0.0337(9) 0.0645(13) 0.0087(9) -0.0073(10) 0.0070(9)
C7 0.0474(11) 0.0413(10) 0.0515(12) -0.0119(9) -0.0150(9) 0.0184(9)
C8 0.0334(9) 0.0532(11) 0.0371(10) -0.0115(8) -0.0045(7) 0.0112(8)
C9 0.0307(8) 0.0395(9) 0.0290(8) -0.0043(7) -0.0011(7) 0.0034(7)
C10 0.0306(8) 0.0263(8) 0.0276(8) 0.0035(6) 0.0027(6) 0.0034(7)
C11 0.0441(10) 0.0427(10) 0.0314(9) -0.0033(7) 0.0058(8) -0.0032(8)
C12 0.0648(13) 0.0494(11) 0.0311(10) -0.0051(8) 0.0108(9) -0.0018(10)
C13 0.0576(12) 0.0410(10) 0.0378(10) 0.0070(8) 0.0229(9) 0.0102(9)
C14 0.0386(10) 0.0441(10) 0.0477(11) 0.0066(9) 0.0150(8) -0.0012(8)
C15 0.0347(9) 0.0384(9) 0.0366(9) -0.0005(7) 0.0073(7) -0.0023(7)
B1 0.0365(10) 0.0302(9) 0.0291(10) -0.0018(7) 0.0001(8) -0.0022(8)
B2 0.0342(10) 0.0297(9) 0.0313(10) 0.0012(8) 0.0033(8) -0.0033(8)

loop_
_atom_type_symbol
_atom_type_description
_atom_type_scat_dispersion_real
_atom_type_scat_dispersion_imag
_atom_type_scat_source
C C 0.0033 0.0016 'International Tables Vol C Tables 4.2.6.8 and 6.1.1.4'
H H 0.0000 0.0000 'International Tables Vol C Tables 4.2.6.8 and 6.1.1.4'
B B 0.0013 0.0007 'International Tables Vol C Tables 4.2.6.8 and 6.1.1.4'
N N 0.0061 0.0033 'International Tables Vol C Tables 4.2.6.8 and 6.1.1.4'
P P 0.1023 0.0942 'International Tables Vol C Tables 4.2.6.8 and 6.1.1.4'
H H 0.0000 0.0000 'International Tables Vol C Tables 4.2.6.8 and 6.1.1.4'

loop_
_geom_angle_atom_site_label_1
_geom_angle_atom_site_label_2
_geom_angle_atom_site_label_3
_geom_angle
_geom_angle_site_symmetry_1
_geom_angle_site_symmetry_3
_geom_angle_publ_flag
C1 P1 C4 105.58(7) . . ?
C1 P1 C10 109.04(7) . . ?
C4 P1 C10 104.05(7) . . ?
C1 P1 B2 113.40(8) . . ?
C4 P1 B2 113.30(8) . . ?
C10 P1 B2 110.90(8) . . ?
H1N N1 C2 105.4(11) . . ?
H1N N1 C3 107.7(11) . . ?
C2 N1 C3 110.08(14) . . ?
H1N N1 B1 109.3(11) . . ?
C2 N1 B1 114.11(14) . . ?
C3 N1 B1 109.97(13) . . ?
N1 H1N H5 151.8(15) . . ?
B1 C1 P1 114.62(11) . . ?
C5 C4 C9 118.80(15) . . ?
C5 C4 P1 121.61(12) . . ?
C9 C4 P1 119.58(12) . . ?
C6 C5 C4 120.27(17) . . ?
C7 C6 C5 120.23(18) . . ?
C8 C7 C6 120.11(17) . . ?
C7 C8 C9 119.98(17) . . ?
C8 C9 C4 120.61(16) . . ?
C15 C10 C11 118.71(15) . . ?
C15 C10 P1 122.88(12) . . ?
C11 C10 P1 118.40(12) . . ?
C12 C11 C10 120.71(17) . . ?
C13 C12 C11 120.08(18) . . ?
C14 C13 C12 119.58(16) . . ?
C13 C14 C15 120.91(17) . . ?
C14 C15 C10 119.99(16) . . ?
H1 B1 H2 111.6(11) . . ?
H1 B1 N1 105.4(8) . . ?
H2 B1 N1 104.3(8) . . ?
H1 B1 C1 110.2(9) . . ?
H2 B1 C1 112.7(8) . . ?
N1 B1 C1 112.36(13) . . ?
H5 B2 H3 112.8(12) . . ?
H5 B2 H4 111.1(12) . . ?
H3 B2 H4 114.1(13) . . ?
H5 B2 P1 107.5(8) . . ?
H3 B2 P1 107.3(9) . . ?
H4 B2 P1 103.4(8) . . ?
B2 H5 H1N 105.0(11) . . ?

loop_
_geom_bond_atom_site_label_1
_geom_bond_atom_site_label_2
_geom_bond_distance
_geom_bond_site_symmetry_2
_geom_bond_publ_flag
P1 C1 1.8007(15) . ?
P1 C4 1.8137(16) . ?
P1 C10 1.8148(15) . ?
P1 B2 1.9278(18) . ?
N1 H1N 0.848(16) . ?
N1 C2 1.480(2) . ?
N1 C3 1.485(2) . ?
N1 B1 1.619(2) . ?
H1N H5 2.13(2) . ?
C1 B1 1.634(2) . ?
C4 C5 1.391(2) . ?
C4 C9 1.392(2) . ?
C5 C6 1.385(2) . ?
C6 C7 1.380(3) . ?
C7 C8 1.374(3) . ?
C8 C9 1.386(2) . ?
C10 C15 1.389(2) . ?
C10 C11 1.394(2) . ?
C11 C12 1.384(2) . ?
C12 C13 1.382(3) . ?
C13 C14 1.373(3) . ?
C14 C15 1.389(2) . ?
B1 H1 1.123(17) . ?
B1 H2 1.125(16) . ?
B2 H5 1.121(16) . ?
B2 H3 1.134(19) . ?
B2 H4 1.156(17) . ?
